data_4134906
loop_
_publ_author_name
'Gonell, Sergio'
'Assaf, Eric A.'
'Duffee, Kyle D.'
'Schauer, Cynthia K.'
'Miller, Alexander J. M.'

_publ_section_title
;
 Kinetics of the <i>Trans</i> Effect in Ruthenium Complexes Provide
 Insight into the Factors That Control Activity and Stability in
 CO<sub>2</sub> Electroreduction.
;
_journal_name_full 'Journal of the American Chemical Society'
_journal_paper_doi 10.1021/jacs.0c02912
_journal_year 2020
_chemical_formula_moiety 'C30 H24 N6 O Ru, 2(F6 P), C6 H4'
_chemical_formula_sum 'C36 H28 F12 N6 O P2 Ru'
_chemical_formula_weight 951.65
_space_group_crystal_system monoclinic
_space_group_IT_number 14
_space_group_name_Hall '-P 2ybc'
_space_group_name_H-M_alt 'P 1 21/c 1'
_atom_sites_solution_hydrogens geom
_atom_sites_solution_primary direct
_audit_creation_date 2019-06-18
_audit_creation_method
;
Olex2 1.2
(compiled 2018.05.29 svn.r3508 for OlexSys, GUI svn.r5506)
;
_cell_angle_alpha 90
_cell_angle_beta 98.5370(10)
_cell_angle_gamma 90
_cell_formula_units_Z 4
_cell_length_a 11.0390(2)
_cell_length_b 24.3020(5)
_cell_length_c 13.6393(3)
_cell_measurement_reflns_used 9205
_cell_measurement_temperature 100(2)
_cell_measurement_theta_max 72.110
_cell_measurement_theta_min 3.638
_cell_volume 3618.47(13)
_computing_cell_refinement 'SAINT v8.37A (Bruker, 2015)'
_computing_data_reduction 'SAINT v8.37A (Bruker, 2015)'
_computing_molecular_graphics 'Olex2 (Dolomanov et al., 2009)'
_computing_publication_material 'Olex2 (Dolomanov et al., 2009)'
_computing_structure_refinement 'ShelXL (Sheldrick, 2015)'
_computing_structure_solution 'ShelXS (Sheldrick, 2008)'
_diffrn_ambient_temperature 100.15
_diffrn_measured_fraction_theta_full 0.987
_diffrn_measured_fraction_theta_max 0.979
_diffrn_measurement_device_type 'Bruker APEX-II CCD'
_diffrn_measurement_method '\f and \w scans'
_diffrn_radiation_type CuK\a
_diffrn_radiation_wavelength 1.54178
_diffrn_reflns_av_R_equivalents 0.0361
_diffrn_reflns_av_unetI/netI 0.0280
_diffrn_reflns_Laue_measured_fraction_full 0.987
_diffrn_reflns_Laue_measured_fraction_max 0.979
_diffrn_reflns_limit_h_max 13
_diffrn_reflns_limit_h_min -13
_diffrn_reflns_limit_k_max 29
_diffrn_reflns_limit_k_min -29
_diffrn_reflns_limit_l_max 16
_diffrn_reflns_limit_l_min -16
_diffrn_reflns_number 29673
_diffrn_reflns_point_group_measured_fraction_full 0.987
_diffrn_reflns_point_group_measured_fraction_max 0.979
_diffrn_reflns_theta_full 67.679
_diffrn_reflns_theta_max 72.275
_diffrn_reflns_theta_min 3.637
_diffrn_standards_number 0
_exptl_absorpt_coefficient_mu 5.288
_exptl_absorpt_correction_T_max 0.7536
_exptl_absorpt_correction_T_min 0.5366
_exptl_absorpt_correction_type multi-scan
_exptl_absorpt_process_details
'SADABS-2016/2 (Bruker,2016/2) was used for absorption correction. wR2(int) was 0.0704 before and 0.0452 after correction. The Ratio of minimum to maximum transmission is 0.7120. The \l/2 correction factor is Not present.'
_exptl_crystal_colour orange
_exptl_crystal_colour_primary orange
_exptl_crystal_density_diffrn 1.747
_exptl_crystal_description needle
_exptl_crystal_F_000 1904
_exptl_crystal_size_max 0.248
_exptl_crystal_size_mid 0.116
_exptl_crystal_size_min 0.079
_refine_diff_density_max 0.801
_refine_diff_density_min -0.572
_refine_diff_density_rms 0.072
_refine_ls_extinction_method none
_refine_ls_goodness_of_fit_ref 1.043
_refine_ls_hydrogen_treatment constr
_refine_ls_matrix_type full
_refine_ls_number_parameters 566
_refine_ls_number_reflns 7004
_refine_ls_number_restraints 0
_refine_ls_restrained_S_all 1.043
_refine_ls_R_factor_all 0.0345
_refine_ls_R_factor_gt 0.0303
_refine_ls_shift/su_max 0.066
_refine_ls_shift/su_mean 0.002
_refine_ls_structure_factor_coef Fsqd
_refine_ls_weighting_details 'w=1/[\s^2^(Fo^2^)+(0.0280P)^2^+5.8620P] where P=(Fo^2^+2Fc^2^)/3'
_refine_ls_weighting_scheme calc
_refine_ls_wR_factor_gt 0.0714
_refine_ls_wR_factor_ref 0.0736
_reflns_Friedel_coverage 0.000
_reflns_number_gt 6312
_reflns_number_total 7004
_reflns_threshold_expression 'I > 2\s(I)'
_cod_data_source_file ja0c02912_si_002.cif
_cod_data_source_block x1710003
_cod_database_code 4134906
_shelx_shelxl_version_number 2016/6
_shelx_space_group_comment
;
The symmetry employed for this shelxl refinement is uniquely defined
by the following loop, which should always be used as a source of
symmetry information in preference to the above space-group names.
They are only intended as comments.
;
_shelx_estimated_absorpt_t_max 0.680
_shelx_estimated_absorpt_t_min 0.354
_olex2_refinement_description
;
1. Fixed Uiso
 At 1.2 times of:
  All C(H) groups, All C(H,H) groups
 At 1.5 times of:
  All C(H,H,H) groups
2. Rigid bond restraints
3. Uiso/Uaniso restraints and constraints
Uanis(F8A) \\sim Ueq: with sigma of 0 and sigma for terminal atoms of 0
Uanis(F17) = Uanis(F18)
Uanis(F9) = Uanis(F10)
Uanis(F8A) = Uanis(F11)
4. Others
 Sof(F11)=1-FVAR(1)
 Sof(F12)=FVAR(1)
 Sof(F13)=1-FVAR(2)
 Sof(F14)=FVAR(2)
 Sof(F9)=1-FVAR(3)
 Sof(F10)=FVAR(3)
 Sof(F17)=1-FVAR(4)
 Sof(F18)=FVAR(4)
 Sof(F16)=1-FVAR(5)
 Sof(F15)=FVAR(5)
 Sof(F8A)=1-FVAR(6)
 Sof(F8)=FVAR(6)
5.a Secondary CH2 refined with riding coordinates:
 C4(H4A,H4B)
5.b Aromatic/amide H refined with riding coordinates:
 C27(H27), C29(H29), C8(H8), C9(H9), C24(H24), C28(H28), C23(H23), C17(H17),
 C18(H18), C22(H22), C6(H6), C30(H30), C16(H16), C7(H7), C19(H19), C12(H12),
 C13(H13), C14(H14), C15(H15)
5.c X=CH2 refined with riding coordinates:
 C33(H33A,H33B), C36(H36A,H36B)
5.d Idealised Me refined as rotating group:
 C3(H3A,H3B,H3C)
;
_olex2_submission_special_instructions 'No special instructions were received'

loop_
_space_group_symop_operation_xyz
'x, y, z'
'-x, y+1/2, -z+1/2'
'-x, -y, -z'
'x, -y-1/2, z-1/2'

loop_
_atom_site_label
_atom_site_type_symbol
_atom_site_fract_x
_atom_site_fract_y
_atom_site_fract_z
_atom_site_U_iso_or_equiv
_atom_site_adp_type
_atom_site_occupancy
_atom_site_site_symmetry_order
_atom_site_calc_flag
_atom_site_refinement_flags_posn
_atom_site_refinement_flags_adp
_atom_site_refinement_flags_occupancy
_atom_site_disorder_assembly
_atom_site_disorder_group
Ru1 Ru 0.27996(2) 0.29792(2) 0.33564(2) 0.01142(6) Uani 1 1 d . . . . .
N3 N 0.42934(18) 0.25165(9) 0.36549(15) 0.0151(4) Uani 1 1 d . . . . .
C25 C 0.4214(2) 0.20316(11) 0.41237(18) 0.0170(5) Uani 1 1 d . . . . .
N4 N 0.20715(19) 0.22677(9) 0.39176(14) 0.0142(4) Uani 1 1 d . . . . .
N2 N 0.41123(19) 0.34947(9) 0.28689(16) 0.0175(4) Uani 1 1 d . . . . .
C11 C 0.2435(2) 0.38223(11) 0.60666(19) 0.0180(5) Uani 1 1 d . . . . .
C2 C 0.2478(2) 0.26712(11) 0.20445(18) 0.0163(5) Uani 1 1 d . . . . .
N1 N 0.12301(18) 0.35024(9) 0.30276(15) 0.0151(4) Uani 1 1 d . . . . .
N6 N 0.20818(19) 0.35531(9) 0.51679(15) 0.0156(4) Uani 1 1 d . . . . .
C1 C 0.3058(2) 0.33633(10) 0.47768(18) 0.0142(5) Uani 1 1 d . . . . .
O1 O 0.23326(19) 0.25067(8) 0.12659(14) 0.0277(4) Uani 1 1 d . . . . .
C20 C 0.5224(2) 0.32389(12) 0.2881(2) 0.0211(5) Uani 1 1 d . . . . .
C27 C 0.2636(3) 0.13872(11) 0.46440(19) 0.0201(5) Uani 1 1 d . . . . .
H27 H 0.325560 0.113551 0.491401 0.024 Uiso 1 1 calc R . . . .
C26 C 0.2956(2) 0.18870(10) 0.42683(18) 0.0162(5) Uani 1 1 d . . . . .
N5 N 0.40508(19) 0.35142(9) 0.54341(16) 0.0176(4) Uani 1 1 d . . . . .
C29 C 0.0529(3) 0.16260(12) 0.4231(2) 0.0221(6) Uani 1 1 d . . . . .
H29 H -0.031538 0.153905 0.419464 0.026 Uiso 1 1 calc R . . . .
C8 C -0.0002(3) 0.40677(12) 0.1816(2) 0.0247(6) Uani 1 1 d . . . . .
H8 H -0.016832 0.419742 0.115277 0.030 Uiso 1 1 calc R . . . .
C9 C 0.0944(2) 0.37050(11) 0.20951(19) 0.0200(5) Uani 1 1 d . . . . .
H9 H 0.142303 0.359038 0.160816 0.024 Uiso 1 1 calc R . . . .
C24 C 0.5261(2) 0.17105(12) 0.4355(2) 0.0231(6) Uani 1 1 d . . . . .
H24 H 0.523060 0.137253 0.470057 0.028 Uiso 1 1 calc R . . . .
C28 C 0.1415(3) 0.12547(11) 0.4626(2) 0.0229(6) Uani 1 1 d . . . . .
H28 H 0.118928 0.091226 0.488174 0.028 Uiso 1 1 calc R . . . .
C23 C 0.6348(3) 0.18920(12) 0.4073(2) 0.0274(6) Uani 1 1 d . . . . .
H23 H 0.706890 0.167630 0.422948 0.033 Uiso 1 1 calc R . . . .
C17 C 0.4873(3) 0.42704(14) 0.2069(3) 0.0386(8) Uani 1 1 d . . . . .
H17 H 0.473744 0.462888 0.179708 0.046 Uiso 1 1 calc R . . . .
C18 C 0.5979(3) 0.40079(16) 0.2063(3) 0.0434(9) Uani 1 1 d . . . . .
H18 H 0.661035 0.418204 0.177339 0.052 Uiso 1 1 calc R . . . .
C21 C 0.5344(2) 0.26960(12) 0.33659(19) 0.0194(5) Uani 1 1 d . . . . .
C10 C 0.3704(2) 0.38002(11) 0.62324(19) 0.0192(5) Uani 1 1 d . . . . .
C4 C 0.0812(2) 0.34487(12) 0.47414(18) 0.0182(5) Uani 1 1 d . . . . .
H4A H 0.026179 0.362368 0.516113 0.022 Uiso 1 1 calc R . . . .
H4B H 0.065606 0.304737 0.473485 0.022 Uiso 1 1 calc R . . . .
C22 C 0.6400(2) 0.23810(12) 0.3569(2) 0.0252(6) Uani 1 1 d . . . . .
H22 H 0.714296 0.250000 0.336410 0.030 Uiso 1 1 calc R . . . .
C5 C 0.0524(2) 0.36687(11) 0.37035(18) 0.0166(5) Uani 1 1 d . . . . .
C6 C -0.0441(2) 0.40337(12) 0.3466(2) 0.0237(6) Uani 1 1 d . . . . .
H6 H -0.092007 0.414147 0.395709 0.028 Uiso 1 1 calc R . . . .
C30 C 0.0893(2) 0.21290(11) 0.38889(18) 0.0175(5) Uani 1 1 d . . . . .
H30 H 0.028099 0.238511 0.362352 0.021 Uiso 1 1 calc R . . . .
C3 C 0.5331(2) 0.33956(14) 0.5359(2) 0.0295(7) Uani 1 1 d . . . . .
H3A H 0.543965 0.299759 0.529632 0.044 Uiso 1 1 calc GR . . . .
H3B H 0.585356 0.352857 0.595588 0.044 Uiso 1 1 calc GR . . . .
H3C H 0.555819 0.358107 0.477495 0.044 Uiso 1 1 calc GR . . . .
C16 C 0.3961(3) 0.40009(12) 0.2481(2) 0.0250(6) Uani 1 1 d . . . . .
H16 H 0.319963 0.418222 0.248724 0.030 Uiso 1 1 calc R . . . .
C7 C -0.0707(3) 0.42405(12) 0.2515(2) 0.0273(6) Uani 1 1 d . . . . .
H7 H -0.135735 0.449499 0.234569 0.033 Uiso 1 1 calc R . . . .
C19 C 0.6168(3) 0.34908(14) 0.2480(2) 0.0331(7) Uani 1 1 d . . . . .
H19 H 0.693259 0.330997 0.249162 0.040 Uiso 1 1 calc R . . . .
P1 P -0.14600(6) 0.27301(3) 0.63632(5) 0.02496(16) Uani 1 1 d . . . . .
F1 F -0.01247(17) 0.30031(9) 0.66306(14) 0.0444(5) Uani 1 1 d . . . . .
F3 F -0.27915(16) 0.24707(8) 0.61161(14) 0.0391(5) Uani 1 1 d . . . . .
F2 F -0.11335(16) 0.22895(8) 0.72415(13) 0.0350(4) Uani 1 1 d . . . . .
F4 F -0.18023(17) 0.31825(10) 0.54990(15) 0.0458(5) Uani 1 1 d . . . . .
F5 F -0.1957(2) 0.31441(8) 0.71309(16) 0.0463(5) Uani 1 1 d . . . . .
F6 F -0.0962(2) 0.23346(10) 0.55972(16) 0.0548(6) Uani 1 1 d . . . . .
P2 P 0.24585(6) 0.53052(3) 0.04348(5) 0.01643(14) Uani 1 1 d . . . . .
F18 F 0.2254(12) 0.47717(14) 0.1080(3) 0.0317(14) Uani 0.87(4) 1 d . . P A 1
F15 F 0.274(2) 0.5793(9) -0.0279(8) 0.040(3) Uani 0.64(8) 1 d . . P A 1
F12 F 0.3447(4) 0.5519(2) 0.1283(4) 0.0370(15) Uani 0.738(18) 1 d . . P A 1
F8 F 0.1525(6) 0.5044(3) -0.0485(5) 0.0387(15) Uani 0.68(4) 1 d . . P A 1
F10 F 0.1391(4) 0.5621(2) 0.0797(3) 0.0510(11) Uani 0.799(10) 1 d . . P A 1
C12 C 0.1761(3) 0.40834(12) 0.6722(2) 0.0238(6) Uani 1 1 d . . . . .
H12 H 0.089162 0.409542 0.660885 0.029 Uiso 1 1 calc R . . . .
C13 C 0.2438(3) 0.43231(12) 0.7546(2) 0.0276(6) Uani 1 1 d . . . . .
H13 H 0.202032 0.450774 0.801130 0.033 Uiso 1 1 calc R . . . .
F14 F 0.3518(4) 0.4941(3) 0.0006(3) 0.0457(15) Uani 0.695(17) 1 d . . P A 1
C14 C 0.3711(3) 0.43024(12) 0.7716(2) 0.0279(6) Uani 1 1 d . . . . .
H14 H 0.413582 0.447377 0.829289 0.033 Uiso 1 1 calc R . . . .
C15 C 0.4380(3) 0.40399(12) 0.7071(2) 0.0248(6) Uani 1 1 d . . . . .
H15 H 0.524931 0.402377 0.719212 0.030 Uiso 1 1 calc R . . . .
C32 C 0.2902(6) 0.5051(2) 0.4570(6) 0.0875(18) Uani 1 1 d . . . . .
C34 C 0.1721(6) 0.5251(3) 0.4106(7) 0.103(2) Uani 1 1 d . . . . .
C35 C 0.0765(7) 0.5168(3) 0.4597(5) 0.105(2) Uani 1 1 d . . . . .
C31 C 0.3428(9) 0.4654(3) 0.4203(5) 0.130(3) Uani 1 1 d . . . . .
C33 C 0.3167(9) 0.5281(3) 0.5390(7) 0.141(3) Uani 1 1 d . . . . .
H33A H 0.385502 0.515930 0.584052 0.169 Uiso 1 1 calc R . . . .
H33B H 0.268103 0.557727 0.556587 0.169 Uiso 1 1 calc R . . . .
C36 C 0.1732(11) 0.5393(5) 0.3255(7) 0.173(5) Uani 1 1 d . . . . .
H36A H 0.098346 0.546141 0.283161 0.208 Uiso 1 1 calc R . . . .
H36B H 0.248958 0.543487 0.301130 0.208 Uiso 1 1 calc R . . . .
F11 F 0.286(3) 0.5662(5) 0.1502(8) 0.077(7) Uani 0.262(18) 1 d . . P A 2
F13 F 0.3819(9) 0.5300(11) 0.0287(15) 0.089(9) Uani 0.305(17) 1 d . . P A 2
F9 F 0.1035(15) 0.5365(8) 0.0597(11) 0.0510(11) Uani 0.201(10) 1 d . . P A 2
F17 F 0.265(5) 0.4783(11) 0.100(2) 0.0317(14) Uani 0.13(4) 1 d . . P A 2
F16 F 0.235(4) 0.5924(13) -0.011(3) 0.040(6) Uani 0.36(8) 1 d . . P A 2
F8A F 0.198(6) 0.5079(6) -0.0553(10) 0.077(7) Uani 0.32(4) 1 d . U P A 2

loop_
_atom_site_aniso_label
_atom_site_aniso_U_11
_atom_site_aniso_U_22
_atom_site_aniso_U_33
_atom_site_aniso_U_23
_atom_site_aniso_U_13
_atom_site_aniso_U_12
Ru1 0.01175(9) 0.01097(10) 0.01122(9) 0.00098(7) 0.00061(6) 0.00170(6)
N3 0.0156(10) 0.0141(11) 0.0152(10) -0.0014(8) 0.0010(8) 0.0037(8)
C25 0.0214(13) 0.0137(13) 0.0147(11) -0.0022(10) -0.0009(9) 0.0037(10)
N4 0.0177(10) 0.0133(11) 0.0114(9) -0.0003(8) 0.0012(8) 0.0014(8)
N2 0.0176(10) 0.0172(12) 0.0168(10) 0.0012(8) 0.0001(8) -0.0020(8)
C11 0.0261(13) 0.0123(13) 0.0146(12) 0.0009(10) -0.0006(10) 0.0001(10)
C2 0.0179(12) 0.0136(13) 0.0179(13) 0.0042(10) 0.0037(10) 0.0018(9)
N1 0.0151(10) 0.0137(11) 0.0156(10) 0.0005(8) -0.0006(8) 0.0015(8)
N6 0.0168(10) 0.0159(11) 0.0135(10) -0.0008(8) 0.0007(8) 0.0012(8)
C1 0.0165(11) 0.0119(13) 0.0135(11) 0.0029(9) 0.0001(9) 0.0016(9)
O1 0.0395(12) 0.0236(11) 0.0196(10) -0.0040(8) 0.0032(8) -0.0001(9)
C20 0.0178(12) 0.0259(15) 0.0194(13) 0.0008(11) 0.0017(10) -0.0004(10)
C27 0.0300(14) 0.0131(13) 0.0172(12) -0.0003(10) 0.0029(10) 0.0035(10)
C26 0.0214(12) 0.0146(13) 0.0122(11) -0.0027(9) 0.0008(9) 0.0033(9)
N5 0.0171(10) 0.0182(12) 0.0162(10) 0.0006(8) -0.0012(8) -0.0004(8)
C29 0.0234(13) 0.0240(15) 0.0201(13) -0.0045(11) 0.0074(10) -0.0058(11)
C8 0.0226(13) 0.0272(16) 0.0223(13) 0.0076(12) -0.0031(11) 0.0038(11)
C9 0.0197(12) 0.0231(15) 0.0163(12) 0.0041(10) 0.0003(10) 0.0018(10)
C24 0.0222(13) 0.0185(15) 0.0267(14) -0.0012(11) -0.0022(11) 0.0072(10)
C28 0.0361(15) 0.0148(14) 0.0193(13) -0.0012(10) 0.0087(11) -0.0029(11)
C23 0.0204(13) 0.0252(16) 0.0352(16) -0.0056(12) -0.0001(12) 0.0105(11)
C17 0.0308(16) 0.0348(19) 0.0459(19) 0.0238(15) -0.0082(14) -0.0124(14)
C18 0.0255(16) 0.054(2) 0.050(2) 0.0252(18) 0.0011(15) -0.0158(15)
C21 0.0160(12) 0.0226(15) 0.0200(12) -0.0034(11) 0.0045(10) -0.0004(10)
C10 0.0272(14) 0.0131(13) 0.0161(12) 0.0022(10) -0.0010(10) -0.0012(10)
C4 0.0151(12) 0.0232(14) 0.0164(12) -0.0004(10) 0.0024(9) 0.0015(10)
C22 0.0181(13) 0.0289(17) 0.0292(14) -0.0065(12) 0.0056(11) 0.0044(11)
C5 0.0140(11) 0.0178(13) 0.0172(12) -0.0011(10) -0.0007(9) 0.0008(9)
C6 0.0177(13) 0.0276(16) 0.0251(14) -0.0029(12) 0.0013(11) 0.0060(11)
C30 0.0188(12) 0.0173(14) 0.0160(12) -0.0014(10) 0.0013(10) 0.0008(10)
C3 0.0148(13) 0.0433(19) 0.0282(15) -0.0046(13) -0.0039(11) 0.0014(12)
C16 0.0227(13) 0.0219(15) 0.0281(14) 0.0081(12) -0.0038(11) -0.0045(11)
C7 0.0192(13) 0.0262(16) 0.0343(16) 0.0038(12) -0.0034(11) 0.0095(11)
C19 0.0185(14) 0.044(2) 0.0371(17) 0.0093(15) 0.0042(12) -0.0053(12)
P1 0.0139(3) 0.0432(5) 0.0180(3) -0.0010(3) 0.0031(3) 0.0020(3)
F1 0.0267(9) 0.0742(15) 0.0310(10) 0.0108(10) 0.0001(8) -0.0174(9)
F3 0.0215(9) 0.0491(12) 0.0437(11) 0.0047(9) -0.0049(8) -0.0048(8)
F2 0.0264(9) 0.0402(11) 0.0353(10) 0.0038(8) -0.0053(7) -0.0025(7)
F4 0.0279(9) 0.0693(15) 0.0399(11) 0.0214(10) 0.0042(8) 0.0009(9)
F5 0.0637(14) 0.0339(11) 0.0495(12) -0.0065(9) 0.0350(11) -0.0057(9)
F6 0.0504(13) 0.0755(17) 0.0408(12) -0.0202(11) 0.0148(10) 0.0143(11)
P2 0.0165(3) 0.0149(3) 0.0162(3) 0.0027(2) -0.0034(2) -0.0036(2)
F18 0.040(4) 0.0219(10) 0.0304(11) 0.0096(8) -0.0053(17) -0.0052(14)
F15 0.065(6) 0.026(5) 0.028(2) 0.005(2) 0.002(3) -0.019(4)
F12 0.046(2) 0.025(2) 0.033(2) -0.0038(16) -0.0180(14) -0.0134(13)
F8 0.052(4) 0.0169(18) 0.037(2) 0.0056(17) -0.0265(18) -0.0099(15)
F10 0.052(2) 0.045(3) 0.0571(18) 0.0011(17) 0.0139(15) 0.0270(18)
C12 0.0339(15) 0.0193(15) 0.0185(13) -0.0001(11) 0.0049(11) 0.0051(11)
C13 0.0477(18) 0.0190(15) 0.0169(13) 0.0001(11) 0.0072(12) 0.0037(12)
F14 0.043(2) 0.048(3) 0.051(2) -0.0097(17) 0.0210(15) 0.0032(19)
C14 0.0485(18) 0.0191(15) 0.0141(12) -0.0019(11) -0.0021(12) -0.0081(12)
C15 0.0323(15) 0.0215(15) 0.0184(13) 0.0016(11) -0.0036(11) -0.0081(11)
C32 0.092(4) 0.057(4) 0.120(5) 0.011(3) 0.033(4) -0.002(3)
C34 0.069(4) 0.070(4) 0.168(8) -0.046(5) 0.008(5) -0.005(3)
C35 0.098(5) 0.143(7) 0.080(4) -0.023(4) 0.035(4) 0.001(4)
C31 0.223(10) 0.090(5) 0.089(5) 0.009(4) 0.058(6) 0.072(6)
C33 0.188(10) 0.118(7) 0.118(7) -0.003(6) 0.026(7) 0.055(6)
C36 0.173(10) 0.244(13) 0.117(7) -0.020(8) 0.068(8) 0.001(9)
F11 0.182(19) 0.025(4) 0.019(3) -0.011(3) -0.007(6) -0.007(6)
F13 0.022(4) 0.125(18) 0.125(13) 0.087(13) 0.023(6) 0.017(6)
F9 0.052(2) 0.045(3) 0.0571(18) 0.0011(17) 0.0139(15) 0.0270(18)
F17 0.040(4) 0.0219(10) 0.0304(11) 0.0096(8) -0.0053(17) -0.0052(14)
F16 0.057(10) 0.028(6) 0.029(7) 0.009(5) -0.013(6) -0.011(7)
F8A 0.182(19) 0.025(4) 0.019(3) -0.011(3) -0.007(6) -0.007(6)

loop_
_atom_type_symbol
_atom_type_description
_atom_type_scat_dispersion_real
_atom_type_scat_dispersion_imag
_atom_type_scat_source
C C 0.0181 0.0091 'International Tables Vol C Tables 4.2.6.8 and 6.1.1.4'
H H 0.0000 0.0000 'International Tables Vol C Tables 4.2.6.8 and 6.1.1.4'
F F 0.0727 0.0534 'International Tables Vol C Tables 4.2.6.8 and 6.1.1.4'
N N 0.0311 0.0180 'International Tables Vol C Tables 4.2.6.8 and 6.1.1.4'
O O 0.0492 0.0322 'International Tables Vol C Tables 4.2.6.8 and 6.1.1.4'
P P 0.2955 0.4335 'International Tables Vol C Tables 4.2.6.8 and 6.1.1.4'
Ru Ru 0.0552 3.2960 'International Tables Vol C Tables 4.2.6.8 and 6.1.1.4'

loop_
_geom_angle_atom_site_label_1
_geom_angle_atom_site_label_2
_geom_angle_atom_site_label_3
_geom_angle
_geom_angle_site_symmetry_1
_geom_angle_site_symmetry_3
_geom_angle_publ_flag
N3 Ru1 N4 79.06(8) . . ?
N3 Ru1 N2 79.14(9) . . ?
N3 Ru1 N1 177.97(8) . . ?
N3 Ru1 C1 93.80(9) . . ?
N4 Ru1 N1 102.93(8) . . ?
N4 Ru1 C1 92.07(9) . . ?
N2 Ru1 N4 158.11(8) . . ?
N2 Ru1 N1 98.89(8) . . ?
N2 Ru1 C1 91.20(9) . . ?
C2 Ru1 N3 90.20(9) . . ?
C2 Ru1 N4 89.47(9) . . ?
C2 Ru1 N2 88.77(9) . . ?
C2 Ru1 N1 90.24(9) . . ?
C2 Ru1 C1 175.91(10) . . ?
C1 Ru1 N1 85.73(8) . . ?
C25 N3 Ru1 118.75(17) . . ?
C25 N3 C21 122.6(2) . . ?
C21 N3 Ru1 118.65(18) . . ?
N3 C25 C26 113.6(2) . . ?
N3 C25 C24 119.2(2) . . ?
C24 C25 C26 127.1(2) . . ?
C26 N4 Ru1 112.96(16) . . ?
C30 N4 Ru1 128.30(17) . . ?
C30 N4 C26 118.4(2) . . ?
C20 N2 Ru1 112.57(18) . . ?
C16 N2 Ru1 128.48(18) . . ?
C16 N2 C20 118.6(2) . . ?
N6 C11 C12 132.1(3) . . ?
C10 C11 N6 105.6(2) . . ?
C10 C11 C12 122.3(2) . . ?
O1 C2 Ru1 176.7(2) . . ?
C9 N1 Ru1 118.69(17) . . ?
C5 N1 Ru1 124.33(16) . . ?
C5 N1 C9 116.9(2) . . ?
C11 N6 C4 124.0(2) . . ?
C1 N6 C11 111.8(2) . . ?
C1 N6 C4 124.0(2) . . ?
N6 C1 Ru1 120.04(17) . . ?
N6 C1 N5 105.0(2) . . ?
N5 C1 Ru1 134.75(18) . . ?
N2 C20 C21 115.6(2) . . ?
N2 C20 C19 121.1(3) . . ?
C19 C20 C21 123.3(3) . . ?
C28 C27 C26 119.9(2) . . ?
N4 C26 C25 115.2(2) . . ?
N4 C26 C27 120.8(2) . . ?
C27 C26 C25 123.7(2) . . ?
C1 N5 C10 111.2(2) . . ?
C1 N5 C3 126.5(2) . . ?
C10 N5 C3 122.3(2) . . ?
C28 C29 C30 118.9(3) . . ?
C9 C8 C7 119.1(3) . . ?
N1 C9 C8 123.6(3) . . ?
C23 C24 C25 118.9(3) . . ?
C29 C28 C27 119.2(3) . . ?
C22 C23 C24 121.0(3) . . ?
C18 C17 C16 118.7(3) . . ?
C17 C18 C19 119.8(3) . . ?
N3 C21 C20 113.3(2) . . ?
N3 C21 C22 119.7(3) . . ?
C22 C21 C20 126.9(2) . . ?
C11 C10 N5 106.3(2) . . ?
C11 C10 C15 121.4(3) . . ?
N5 C10 C15 132.3(3) . . ?
N6 C4 C5 111.7(2) . . ?
C23 C22 C21 118.6(3) . . ?
N1 C5 C4 118.2(2) . . ?
N1 C5 C6 122.1(2) . . ?
C6 C5 C4 119.7(2) . . ?
C7 C6 C5 120.1(3) . . ?
N4 C30 C29 122.7(2) . . ?
N2 C16 C17 122.5(3) . . ?
C6 C7 C8 118.3(3) . . ?
C18 C19 C20 119.1(3) . . ?
F1 P1 F4 89.54(11) . . ?
F3 P1 F1 178.63(13) . . ?
F3 P1 F2 89.54(10) . . ?
F3 P1 F4 90.37(10) . . ?
F3 P1 F5 89.56(11) . . ?
F2 P1 F1 90.52(10) . . ?
F2 P1 F4 178.61(12) . . ?
F5 P1 F1 89.07(12) . . ?
F5 P1 F2 89.53(11) . . ?
F5 P1 F4 89.08(12) . . ?
F6 P1 F1 90.21(12) . . ?
F6 P1 F3 91.15(12) . . ?
F6 P1 F2 91.50(12) . . ?
F6 P1 F4 89.90(13) . . ?
F6 P1 F5 178.75(13) . . ?
F18 P2 F8 89.0(3) . . ?
F18 P2 F14 85.7(5) . . ?
F15 P2 F18 173.7(13) . . ?
F15 P2 F8 88.8(4) . . ?
F15 P2 F14 88.2(13) . . ?
F12 P2 F18 90.1(3) . . ?
F12 P2 F15 91.5(3) . . ?
F12 P2 F8 174.5(4) . . ?
F12 P2 F14 89.2(3) . . ?
F8 P2 F14 85.3(3) . . ?
F10 P2 F18 92.9(5) . . ?
F10 P2 F15 93.1(13) . . ?
F10 P2 F12 94.6(3) . . ?
F10 P2 F8 90.8(3) . . ?
F10 P2 F14 175.9(3) . . ?
F13 P2 F11 88.8(17) . . ?
F13 P2 F9 175.4(12) . . ?
F13 P2 F16 87.4(19) . . ?
F9 P2 F11 88.5(15) . . ?
F9 P2 F16 88.6(19) . . ?
F17 P2 F11 89.5(12) . . ?
F17 P2 F13 90(2) . . ?
F17 P2 F9 94(2) . . ?
F17 P2 F16 173.8(15) . . ?
F16 P2 F11 84.9(13) . . ?
F8A P2 F11 170.2(10) . . ?
F8A P2 F13 96(3) . . ?
F8A P2 F9 86(3) . . ?
F8A P2 F17 99.2(12) . . ?
F8A P2 F16 86.6(13) . . ?
C13 C12 C11 115.9(3) . . ?
C12 C13 C14 122.0(3) . . ?
C15 C14 C13 122.1(3) . . ?
C14 C15 C10 116.2(3) . . ?
C31 C32 C34 121.3(8) . . ?
C33 C32 C34 108.6(7) . . ?
C33 C32 C31 129.5(9) . . ?
C35 C34 C32 116.9(9) . . ?
C36 C34 C32 112.2(9) . . ?
C36 C34 C35 129.7(9) . . ?

loop_
_geom_bond_atom_site_label_1
_geom_bond_atom_site_label_2
_geom_bond_distance
_geom_bond_site_symmetry_2
_geom_bond_publ_flag
Ru1 N3 1.988(2) . ?
Ru1 N4 2.099(2) . ?
Ru1 N2 2.097(2) . ?
Ru1 C2 1.923(3) . ?
Ru1 N1 2.142(2) . ?
Ru1 C1 2.131(2) . ?
N3 C25 1.350(3) . ?
N3 C21 1.351(3) . ?
C25 C26 1.475(4) . ?
C25 C24 1.391(4) . ?
N4 C26 1.378(3) . ?
N4 C30 1.339(3) . ?
N2 C20 1.373(3) . ?
N2 C16 1.340(4) . ?
C11 N6 1.393(3) . ?
C11 C10 1.386(4) . ?
C11 C12 1.397(4) . ?
C2 O1 1.124(3) . ?
N1 C9 1.357(3) . ?
N1 C5 1.354(3) . ?
N6 C1 1.353(3) . ?
N6 C4 1.458(3) . ?
C1 N5 1.359(3) . ?
C20 C21 1.473(4) . ?
C20 C19 1.389(4) . ?
C27 C26 1.384(4) . ?
C27 C28 1.382(4) . ?
N5 C10 1.393(3) . ?
N5 C3 1.461(3) . ?
C29 C28 1.380(4) . ?
C29 C30 1.389(4) . ?
C8 C9 1.376(4) . ?
C8 C7 1.382(4) . ?
C24 C23 1.386(4) . ?
C23 C22 1.378(4) . ?
C17 C18 1.379(5) . ?
C17 C16 1.387(4) . ?
C18 C19 1.382(5) . ?
C21 C22 1.388(4) . ?
C10 C15 1.397(4) . ?
C4 C5 1.502(3) . ?
C5 C6 1.388(4) . ?
C6 C7 1.381(4) . ?
P1 F1 1.6083(19) . ?
P1 F3 1.5888(18) . ?
P1 F2 1.6072(19) . ?
P1 F4 1.615(2) . ?
P1 F5 1.606(2) . ?
P1 F6 1.577(2) . ?
P2 F18 1.602(6) . ?
P2 F15 1.593(7) . ?
P2 F12 1.557(4) . ?
P2 F8 1.629(5) . ?
P2 F10 1.548(3) . ?
P2 F14 1.642(3) . ?
P2 F11 1.697(9) . ?
P2 F13 1.545(7) . ?
P2 F9 1.625(15) . ?
P2 F17 1.49(3) . ?
P2 F16 1.672(17) . ?
P2 F8A 1.477(16) . ?
C12 C13 1.383(4) . ?
C13 C14 1.391(5) . ?
C14 C15 1.385(4) . ?
C32 C34 1.446(9) . ?
C32 C31 1.268(8) . ?
C32 C33 1.246(10) . ?
C34 C35 1.346(9) . ?
C34 C36 1.212(11) . ?
